data_1544291
loop_
_publ_author_name
'Zahid, Md.'
'Akilan, R.'
'Ganesh, T.'
'Kumar, R. Mohan'
'Chakkaravarthi, G.'

_publ_section_title
;
 Benzene-1,2-diaminium bis(hydrogen phosphonate)
;
_journal_coeditor_code VM4016
_journal_issue 10
_journal_name_full IUCrData
_journal_page_first x161591
_journal_paper_doi 10.1107/S2414314616015911
_journal_volume 1
_journal_year 2016
_chemical_formula_iupac 'C6 H10 N2 2+, 2H2 P O3 -'
_chemical_formula_moiety 'C6 H10 N2 2+, 2(H2 O3 P -)'
_chemical_formula_sum 'C6 H14 N2 O6 P2'
_chemical_formula_weight 272.13
_chemical_name_common
;
Benzene-1,2-diaminium phosphite
;
_chemical_name_systematic
;
Benzene-1,2-diaminium bis(hydrogen phosphonate)
;
_space_group_crystal_system monoclinic
_space_group_IT_number 15
_space_group_name_Hall '-C 2yc'
_space_group_name_H-M_alt 'C 1 2/c 1'
_symmetry_space_group_name_Hall '-C 2yc'
_symmetry_space_group_name_H-M 'C 1 2/c 1'
_atom_sites_solution_hydrogens mixed
_audit_creation_method SHELXL-2016/4
_cell_angle_alpha 90
_cell_angle_beta 117.5860(10)
_cell_angle_gamma 90
_cell_formula_units_Z 4
_cell_length_a 13.6564(6)
_cell_length_b 12.3755(4)
_cell_length_c 7.7281(3)
_cell_measurement_reflns_used 4562
_cell_measurement_temperature 295(2)
_cell_measurement_theta_max 32.4
_cell_measurement_theta_min 2.9
_cell_volume 1157.61(8)
_computing_cell_refinement
;
SAINT (Bruker, 2004)
;
_computing_data_collection
;
APEX2 (Bruker, 2004)
;
_computing_data_reduction
;
SAINT (Bruker, 2004)
;
_computing_molecular_graphics
;
PLATON (Spek, 2009)
;
_computing_publication_material
;
SHELXL2016 (Sheldrick, 2015) and PLATON (Spek, 2009)
;
_computing_structure_refinement
;
SHELXL2016 (Sheldrick, 2015)
;
_computing_structure_solution
;
SHELXS97 (Sheldrick, 2008)
;
_diffrn_ambient_temperature 295(2)
_diffrn_measured_fraction_theta_full 0.999
_diffrn_measured_fraction_theta_max 0.946
_diffrn_measurement_device_type 'Bruker Kappa APEXII CCD'
_diffrn_measurement_method '\w and \f scan'
_diffrn_radiation_type MoK\a
_diffrn_radiation_wavelength 0.71073
_diffrn_reflns_av_R_equivalents 0.0214
_diffrn_reflns_limit_h_max 20
_diffrn_reflns_limit_h_min -18
_diffrn_reflns_limit_k_max 18
_diffrn_reflns_limit_k_min -18
_diffrn_reflns_limit_l_max 11
_diffrn_reflns_limit_l_min -11
_diffrn_reflns_number 8958
_diffrn_reflns_theta_full 25.242
_diffrn_reflns_theta_max 33.007
_diffrn_reflns_theta_min 2.354
_exptl_absorpt_coefficient_mu 0.391
_exptl_absorpt_correction_T_max 0.7465
_exptl_absorpt_correction_T_min 0.6994
_exptl_absorpt_correction_type multi-scan
_exptl_absorpt_process_details
;
(SADABS; Bruker, 2004)
;
_exptl_crystal_colour colourless
_exptl_crystal_density_diffrn 1.561
_exptl_crystal_description block
_exptl_crystal_F_000 568
_exptl_crystal_size_max 0.260
_exptl_crystal_size_mid 0.240
_exptl_crystal_size_min 0.200
_refine_diff_density_max 0.345
_refine_diff_density_min -0.279
_refine_ls_extinction_coef 0.0168(18)
_refine_ls_extinction_expression Fc^*^=kFc[1+0.001xFc^2^\l^3^/sin(2\q)]^-1/4^
_refine_ls_extinction_method
;
SHELXL2016 (Sheldrick 2015)
;
_refine_ls_goodness_of_fit_ref 1.071
_refine_ls_hydrogen_treatment mixed
_refine_ls_matrix_type full
_refine_ls_number_parameters 93
_refine_ls_number_reflns 2065
_refine_ls_number_restraints 4
_refine_ls_restrained_S_all 1.073
_refine_ls_R_factor_all 0.0349
_refine_ls_R_factor_gt 0.0300
_refine_ls_shift/su_max 0.000
_refine_ls_shift/su_mean 0.000
_refine_ls_structure_factor_coef Fsqd
_refine_ls_weighting_details 'w=1/[\s^2^(Fo^2^)+(0.0546P)^2^+0.3312P] where P=(Fo^2^+2Fc^2^)/3'
_refine_ls_weighting_scheme calc
_refine_ls_wR_factor_gt 0.0879
_refine_ls_wR_factor_ref 0.0922
_reflns_number_gt 1822
_reflns_number_total 2065
_reflns_threshold_expression 'I > 2\s(I)'
_cod_data_source_file vm4016sup1.cif
_cod_data_source_block I
_cod_database_code 1544291
_shelx_space_group_comment
;
The symmetry employed for this shelxl refinement is uniquely defined
by the following loop, which should always be used as a source of
symmetry information in preference to the above space-group names.
They are only intended as comments.
;
_shelx_estimated_absorpt_t_min 0.905
_shelx_estimated_absorpt_t_max 0.926

loop_
_space_group_symop_operation_xyz
'x, y, z'
'-x, y, -z+1/2'
'x+1/2, y+1/2, z'
'-x+1/2, y+1/2, -z+1/2'
'-x, -y, -z'
'x, -y, z-1/2'
'-x+1/2, -y+1/2, -z'
'x+1/2, -y+1/2, z-1/2'

loop_
_atom_site_type_symbol
_atom_site_label
_atom_site_fract_x
_atom_site_fract_y
_atom_site_fract_z
_atom_site_U_iso_or_equiv
_atom_site_adp_type
_atom_site_calc_flag
_atom_site_occupancy
C C1 0.44886(8) 0.40189(8) 0.66686(14) 0.02418(18) Uani d 1
C C2 0.39713(9) 0.49869(9) 0.58591(17) 0.0325(2) Uani d 1
H H2 0.328163 0.498858 0.476438 0.039 Uiso calc 1
C C3 0.44871(12) 0.59530(9) 0.6689(2) 0.0408(3) Uani d 1
H H3 0.414075 0.660483 0.615223 0.049 Uiso calc 1
N N1 0.39441(7) 0.30090(7) 0.57724(13) 0.02768(18) Uani d 1
O O1 0.00568(7) 0.64051(7) 0.50188(13) 0.0394(2) Uani d 1
O O2 0.15544(8) 0.49792(7) 0.63278(16) 0.0452(2) Uani d 1
O O3 0.20193(7) 0.68978(7) 0.73819(12) 0.0366(2) Uani d 1
P P1 0.12641(2) 0.61846(2) 0.57358(4) 0.02759(10) Uani d 1
H H1 0.1469(14) 0.6272(12) 0.429(2) 0.040(4) Uiso d 1
H H1A 0.4365(11) 0.2541(11) 0.558(2) 0.039(4) Uiso d 1
H H1B 0.3384(9) 0.3133(11) 0.4632(14) 0.031(3) Uiso d 1
H H1C 0.3696(12) 0.2700(12) 0.649(2) 0.040(4) Uiso d 1
H H2A 0.1013(12) 0.4605(15) 0.573(3) 0.059 Uiso d 1

loop_
_atom_site_aniso_label
_atom_site_aniso_U_11
_atom_site_aniso_U_22
_atom_site_aniso_U_33
_atom_site_aniso_U_12
_atom_site_aniso_U_13
_atom_site_aniso_U_23
C1 0.0213(4) 0.0239(4) 0.0272(4) 0.0007(3) 0.0111(3) 0.0009(3)
C2 0.0324(5) 0.0294(5) 0.0371(5) 0.0081(4) 0.0172(4) 0.0080(4)
C3 0.0518(7) 0.0244(5) 0.0538(7) 0.0067(4) 0.0308(6) 0.0068(5)
N1 0.0201(4) 0.0267(4) 0.0277(4) -0.0007(3) 0.0039(3) 0.0014(3)
O1 0.0259(4) 0.0282(4) 0.0485(5) 0.0018(3) 0.0041(3) -0.0065(3)
O2 0.0287(4) 0.0268(4) 0.0617(6) 0.0019(3) 0.0053(4) 0.0001(4)
O3 0.0281(4) 0.0352(4) 0.0350(4) -0.0029(3) 0.0048(3) -0.0104(3)
P1 0.02555(15) 0.02557(15) 0.02480(14) -0.00026(8) 0.00585(10) -0.00370(8)

loop_
_atom_type_symbol
_atom_type_description
_atom_type_scat_dispersion_real
_atom_type_scat_dispersion_imag
_atom_type_scat_source
C C 0.0033 0.0016 'International Tables Vol C Tables 4.2.6.8 and 6.1.1.4'
H H 0.0000 0.0000 'International Tables Vol C Tables 4.2.6.8 and 6.1.1.4'
N N 0.0061 0.0033 'International Tables Vol C Tables 4.2.6.8 and 6.1.1.4'
O O 0.0106 0.0060 'International Tables Vol C Tables 4.2.6.8 and 6.1.1.4'
P P 0.1023 0.0942 'International Tables Vol C Tables 4.2.6.8 and 6.1.1.4'

loop_
_geom_angle_atom_site_label_1
_geom_angle_atom_site_label_2
_geom_angle_atom_site_label_3
_geom_angle_site_symmetry_1
_geom_angle_site_symmetry_3
_geom_angle
C2 C1 C1 . 2_656 120.05(6)
C2 C1 N1 . . 119.13(9)
C1 C1 N1 2_656 . 120.81(5)
C1 C2 C3 . . 119.61(11)
C1 C2 H2 . . 120.2
C3 C2 H2 . . 120.2
C3 C3 C2 2_656 . 120.32(7)
C3 C3 H3 2_656 . 119.8
C2 C3 H3 . . 119.8
C1 N1 H1A . . 114.7(10)
C1 N1 H1B . . 110.2(9)
H1A N1 H1B . . 106.3(14)
C1 N1 H1C . . 110.0(11)
H1A N1 H1C . . 107.5(15)
H1B N1 H1C . . 107.8(14)
P1 O2 H2A . . 109.8(15)
O3 P1 O1 . . 114.38(5)
O3 P1 O2 . . 109.47(5)
O1 P1 O2 . . 111.67(5)
O3 P1 H1 . . 110.5(7)
O1 P1 H1 . . 108.1(8)
O2 P1 H1 . . 102.1(7)

loop_
_geom_bond_atom_site_label_1
_geom_bond_atom_site_label_2
_geom_bond_site_symmetry_2
_geom_bond_distance
C1 C2 . 1.3843(13)
C1 C1 2_656 1.3928(19)
C1 N1 . 1.4552(12)
C2 C3 . 1.3852(17)
C2 H2 . 0.9300
C3 C3 2_656 1.381(3)
C3 H3 . 0.9300
N1 H1A . 0.876(9)
N1 H1B . 0.872(9)
N1 H1C . 0.861(9)
O1 P1 . 1.5012(9)
O2 P1 . 1.5569(9)
O2 H2A . 0.811(9)
O3 P1 . 1.4987(8)
P1 H1 . 1.276(16)

loop_
_geom_hbond_atom_site_label_D
_geom_hbond_atom_site_label_H
_geom_hbond_atom_site_label_A
_geom_hbond_site_symmetry_A
_geom_hbond_distance_DH
_geom_hbond_distance_HA
_geom_hbond_distance_DA
_geom_hbond_angle_DHA
_geom_hbond_publ_flag
N1 H1A O1 3_545 0.876(15) 1.854(15) 2.7217(14) 170.7(15) y
N1 H1B O3 6_565 0.872(10) 1.870(11) 2.7220(13) 165.0(13) y
N1 H1C O3 4_546 0.862(16) 1.868(16) 2.7193(14) 169.3(14) y
O2 H2A O1 5_566 0.811(19) 1.803(19) 2.5959(14) 166(2) y

loop_
_geom_torsion_atom_site_label_1
_geom_torsion_atom_site_label_2
_geom_torsion_atom_site_label_3
_geom_torsion_atom_site_label_4
_geom_torsion_site_symmetry_1
_geom_torsion_site_symmetry_4
_geom_torsion
C1 C1 C2 C3 2_656 . 1.30(18)
N1 C1 C2 C3 . . -179.38(10)
C1 C2 C3 C3 . 2_656 0.2(2)

_cod_database_fobs_code 1544291
